data_4346558
loop_
_publ_author_name
'Boreen, Michael A.'
'Bogart, Justin A.'
'Carroll, Patrick J.'
'Schelter, Eric J.'

_publ_section_title
;
 Rearrangement in a tripodal nitroxide ligand to modulate the reactivity
 of a Ti-F bond.
;
_journal_issue 19
_journal_name_full 'Inorganic chemistry'
_journal_page_first 9588
_journal_page_last 9593
_journal_paper_doi 10.1021/acs.inorgchem.5b01687
_journal_volume 54
_journal_year 2015
_chemical_formula_sum 'C35 H48 F N5 O3 Ti'
_chemical_formula_weight 653.68
_space_group_IT_number 14
_space_group_name_Hall '-P 2yn'
_space_group_name_H-M_alt 'P 1 21/n 1'
_symmetry_cell_setting monoclinic
_symmetry_Int_Tables_number 14
_symmetry_space_group_name_H-M 'P 1 21/n 1'
_atom_sites_solution_hydrogens geom
_atom_sites_solution_primary direct
_audit_creation_method SHELXL-97
_cell_angle_alpha 90.00
_cell_angle_beta 100.324(2)
_cell_angle_gamma 90.00
_cell_formula_units_Z 4
_cell_length_a 11.8067(5)
_cell_length_b 16.9713(7)
_cell_length_c 17.1459(7)
_cell_measurement_temperature 100(1)
_cell_volume 3380.0(2)
_computing_data_collection 'Bruker APEX2'
_computing_data_reduction 'Bruker SAINT'
_computing_structure_refinement 'SHELXL-97 (Sheldrick, 2008)'
_computing_structure_solution 'SHELXS-97 (Sheldrick, 2008)'
_diffrn_ambient_temperature 100(1)
_diffrn_measured_fraction_theta_full 0.989
_diffrn_measured_fraction_theta_max 0.989
_diffrn_measurement_device 'CCD Area Detector'
_diffrn_measurement_device_type 'Bruker APEXII'
_diffrn_measurement_method 'phi and omega scans'
_diffrn_radiation_monochromator graphite
_diffrn_radiation_source 'sealed tube'
_diffrn_radiation_type CuK\a
_diffrn_radiation_wavelength 1.54178
_diffrn_reflns_av_R_equivalents 0.0417
_diffrn_reflns_av_sigmaI/netI 0.0266
_diffrn_reflns_limit_h_max 13
_diffrn_reflns_limit_h_min -12
_diffrn_reflns_limit_k_max 19
_diffrn_reflns_limit_k_min -19
_diffrn_reflns_limit_l_max 19
_diffrn_reflns_limit_l_min -19
_diffrn_reflns_number 31687
_diffrn_reflns_theta_full 64.30
_diffrn_reflns_theta_max 64.30
_diffrn_reflns_theta_min 3.69
_exptl_absorpt_coefficient_mu 2.527
_exptl_absorpt_correction_T_max 0.7525
_exptl_absorpt_correction_T_min 0.6057
_exptl_absorpt_correction_type multi-scan
_exptl_absorpt_process_details '(SADABS; Sheldrick, 2007)'
_exptl_crystal_density_diffrn 1.285
_exptl_crystal_density_method 'not measured'
_exptl_crystal_F_000 1392
_exptl_crystal_size_max 0.32
_exptl_crystal_size_mid 0.10
_exptl_crystal_size_min 0.06
_refine_diff_density_max 0.884
_refine_diff_density_min -0.485
_refine_diff_density_rms 0.051
_refine_ls_extinction_method none
_refine_ls_goodness_of_fit_ref 1.042
_refine_ls_hydrogen_treatment constr
_refine_ls_matrix_type full
_refine_ls_number_parameters 417
_refine_ls_number_reflns 5576
_refine_ls_number_restraints 0
_refine_ls_restrained_S_all 1.042
_refine_ls_R_factor_all 0.0440
_refine_ls_R_factor_gt 0.0369
_refine_ls_shift/su_max 0.000
_refine_ls_shift/su_mean 0.000
_refine_ls_structure_factor_coef Fsqd
_refine_ls_weighting_details 'calc w=1/[\s^2^(Fo^2^)+(0.0471P)^2^+2.4464P] where P=(Fo^2^+2Fc^2^)/3'
_refine_ls_weighting_scheme calc
_refine_ls_wR_factor_gt 0.0919
_refine_ls_wR_factor_ref 0.0964
_reflns_number_gt 4884
_reflns_number_total 5576
_reflns_threshold_expression >2sigma(I)
_cod_data_source_file ic5b01687_si_002.cif
_cod_data_source_block shelxl
_cod_depositor_comments
;
The following automatic conversions were performed:

data name '_atom_site_symetry_multiplicity' was replaced with
'_atom_site_symmetry_multiplicity' as specified in the replacement
file
'/home/saulius/struct/COD-crude-data/automatic-downloads/DataCite-retrospective/ACS/depositions/lib/lists/replacement-tags.lst'.

Automatic conversion script
Id: cif_correct_tags 6909 2019-04-08 15:41:33Z antanas 
;
_cod_original_sg_symbol_H-M 'P 21/n     '
_cod_database_code 4346558

loop_
_symmetry_equiv_pos_as_xyz
'x, y, z'
'-x+1/2, y+1/2, -z+1/2'
'-x, -y, -z'
'x-1/2, -y-1/2, z-1/2'

loop_
_atom_site_label
_atom_site_type_symbol
_atom_site_fract_x
_atom_site_fract_y
_atom_site_fract_z
_atom_site_U_iso_or_equiv
_atom_site_adp_type
_atom_site_occupancy
_atom_site_symmetry_multiplicity
_atom_site_calc_flag
_atom_site_refinement_flags
Ti1 Ti 0.42346(3) 0.28114(2) 0.24345(2) 0.01519(11) Uani 1 1 d .
F1 F 0.30248(9) 0.29023(7) 0.15859(6) 0.0196(3) Uani 1 1 d .
O1 O 0.49987(11) 0.35085(8) 0.18465(8) 0.0187(3) Uani 1 1 d .
O2 O 0.33132(11) 0.33321(8) 0.30716(8) 0.0184(3) Uani 1 1 d .
O3 O 0.46068(11) 0.18339(8) 0.21572(8) 0.0182(3) Uani 1 1 d .
N1 N 0.60411(13) 0.19385(9) 0.36413(9) 0.0132(3) Uani 1 1 d .
N2 N 0.58335(13) 0.34955(9) 0.25606(9) 0.0153(3) Uani 1 1 d .
N3 N 0.36363(13) 0.26740(9) 0.35987(9) 0.0158(3) Uani 1 1 d .
N4 N 0.41264(14) 0.11000(10) 0.19161(10) 0.0183(4) Uani 1 1 d .
N5 N 0.99045(19) 0.10704(13) 0.45878(14) 0.0438(5) Uani 1 1 d .
C1 C 0.71020(16) 0.24184(11) 0.37707(11) 0.0150(4) Uani 1 1 d .
H1a H 0.7708 0.2136 0.4116 0.020 Uiso 1 1 calc R
H1b H 0.6963 0.2908 0.4031 0.020 Uiso 1 1 calc R
C2 C 0.74875(16) 0.25995(11) 0.29961(11) 0.0152(4) Uani 1 1 d .
C3 C 0.84778(16) 0.22284(12) 0.28327(12) 0.0190(4) Uani 1 1 d .
H3 H 0.8930 0.1933 0.3227 0.025 Uiso 1 1 calc R
C4 C 0.87995(17) 0.22916(13) 0.20974(13) 0.0230(5) Uani 1 1 d .
H4 H 0.9468 0.2048 0.2003 0.031 Uiso 1 1 calc R
C5 C 0.81204(18) 0.27190(13) 0.15044(12) 0.0241(5) Uani 1 1 d .
H5 H 0.8316 0.2746 0.1003 0.032 Uiso 1 1 calc R
C6 C 0.71500(17) 0.31064(12) 0.16540(12) 0.0200(4) Uani 1 1 d .
H6 H 0.6696 0.3395 0.1254 0.027 Uiso 1 1 calc R
C7 C 0.68529(16) 0.30638(11) 0.24049(11) 0.0157(4) Uani 1 1 d .
C8 C 0.60815(17) 0.43530(11) 0.28255(12) 0.0180(4) Uani 1 1 d .
C9 C 0.68339(17) 0.43618(12) 0.36454(12) 0.0203(4) Uani 1 1 d .
H9a H 0.7541 0.4089 0.3628 0.030 Uiso 1 1 calc R
H9b H 0.6436 0.4106 0.4016 0.030 Uiso 1 1 calc R
H9c H 0.6999 0.4897 0.3809 0.030 Uiso 1 1 calc R
C10 C 0.49395(17) 0.47632(12) 0.28629(13) 0.0217(4) Uani 1 1 d .
H10a H 0.4560 0.4496 0.3238 0.033 Uiso 1 1 calc R
H10b H 0.4458 0.4751 0.2349 0.033 Uiso 1 1 calc R
H10c H 0.5083 0.5301 0.3026 0.033 Uiso 1 1 calc R
C11 C 0.66804(18) 0.47879(13) 0.22312(13) 0.0243(5) Uani 1 1 d .
H11a H 0.6762 0.5335 0.2374 0.036 Uiso 1 1 calc R
H11b H 0.6228 0.4740 0.1709 0.036 Uiso 1 1 calc R
H11c H 0.7428 0.4562 0.2238 0.036 Uiso 1 1 calc R
C12 C 0.56747(16) 0.18129(11) 0.44099(11) 0.0147(4) Uani 1 1 d .
H12a H 0.6315 0.1604 0.4787 0.020 Uiso 1 1 calc R
H12b H 0.5058 0.1427 0.4346 0.020 Uiso 1 1 calc R
C13 C 0.52642(16) 0.25671(11) 0.47302(11) 0.0143(4) Uani 1 1 d .
C14 C 0.58823(16) 0.28872(12) 0.54290(11) 0.0167(4) Uani 1 1 d .
H14 H 0.6503 0.2609 0.5709 0.022 Uiso 1 1 calc R
C15 C 0.55918(17) 0.36073(12) 0.57133(12) 0.0204(4) Uani 1 1 d .
H15 H 0.6016 0.3811 0.6179 0.027 Uiso 1 1 calc R
C16 C 0.46683(17) 0.40243(12) 0.53026(12) 0.0198(4) Uani 1 1 d .
H16 H 0.4477 0.4513 0.5487 0.026 Uiso 1 1 calc R
C17 C 0.40295(17) 0.37138(12) 0.46170(11) 0.0183(4) Uani 1 1 d .
H17 H 0.3406 0.3995 0.4344 0.024 Uiso 1 1 calc R
C18 C 0.43094(16) 0.29844(12) 0.43315(11) 0.0151(4) Uani 1 1 d .
C19 C 0.25362(17) 0.22362(12) 0.36989(12) 0.0199(4) Uani 1 1 d .
C20 C 0.28484(17) 0.15182(12) 0.42265(12) 0.0226(5) Uani 1 1 d .
H20a H 0.3322 0.1678 0.4715 0.034 Uiso 1 1 calc R
H20b H 0.3262 0.1147 0.3961 0.034 Uiso 1 1 calc R
H20c H 0.2158 0.1277 0.4335 0.034 Uiso 1 1 calc R
C21 C 0.19502(18) 0.19634(13) 0.28761(12) 0.0238(5) Uani 1 1 d .
H21a H 0.2495 0.1684 0.2626 0.036 Uiso 1 1 calc R
H21b H 0.1668 0.2413 0.2561 0.036 Uiso 1 1 calc R
H21c H 0.1319 0.1621 0.2925 0.036 Uiso 1 1 calc R
C22 C 0.17231(18) 0.27754(13) 0.40558(14) 0.0258(5) Uani 1 1 d .
H22a H 0.1016 0.2502 0.4071 0.039 Uiso 1 1 calc R
H22b H 0.1566 0.3240 0.3736 0.039 Uiso 1 1 calc R
H22c H 0.2078 0.2922 0.4584 0.039 Uiso 1 1 calc R
C23 C 0.62825(16) 0.11768(11) 0.32838(11) 0.0155(4) Uani 1 1 d .
H23a H 0.6958 0.0946 0.3609 0.021 Uiso 1 1 calc R
H23b H 0.6473 0.1281 0.2766 0.021 Uiso 1 1 calc R
C24 C 0.53227(16) 0.05745(11) 0.31862(11) 0.0165(4) Uani 1 1 d .
C25 C 0.54129(18) -0.00243(12) 0.37561(12) 0.0223(5) Uani 1 1 d .
H25 H 0.6036 -0.0017 0.4174 0.030 Uiso 1 1 calc R
C26 C 0.46172(19) -0.06262(13) 0.37259(13) 0.0273(5) Uani 1 1 d .
H26 H 0.4717 -0.1021 0.4108 0.036 Uiso 1 1 calc R
C27 C 0.36702(19) -0.06327(13) 0.31187(13) 0.0271(5) Uani 1 1 d .
H27 H 0.3122 -0.1030 0.3091 0.036 Uiso 1 1 calc R
C28 C 0.35465(18) -0.00448(12) 0.25551(13) 0.0229(5) Uani 1 1 d .
H28 H 0.2895 -0.0043 0.2160 0.031 Uiso 1 1 calc R
C29 C 0.43715(16) 0.05495(12) 0.25591(11) 0.0169(4) Uani 1 1 d .
C30 C 0.45239(17) 0.08941(13) 0.11479(12) 0.0230(5) Uani 1 1 d .
C31 C 0.58354(18) 0.08520(15) 0.12594(13) 0.0284(5) Uani 1 1 d .
H31a H 0.6159 0.1349 0.1452 0.043 Uiso 1 1 calc R
H31b H 0.6059 0.0735 0.0761 0.043 Uiso 1 1 calc R
H31c H 0.6112 0.0446 0.1635 0.043 Uiso 1 1 calc R
C32 C 0.4077(2) 0.15279(16) 0.05463(13) 0.0337(6) Uani 1 1 d .
H32a H 0.3256 0.1568 0.0497 0.051 Uiso 1 1 calc R
H32b H 0.4267 0.1392 0.0042 0.051 Uiso 1 1 calc R
H32c H 0.4424 0.2024 0.0720 0.051 Uiso 1 1 calc R
C33 C 0.3988(3) 0.01101(17) 0.08552(15) 0.0470(7) Uani 1 1 d .
H33a H 0.4296 -0.0299 0.1218 0.070 Uiso 1 1 calc R
H33b H 0.4162 -0.0003 0.0341 0.070 Uiso 1 1 calc R
H33c H 0.3169 0.0137 0.0822 0.070 Uiso 1 1 calc R
C34 C 0.92916(19) 0.08607(13) 0.49904(14) 0.0281(5) Uani 1 1 d .
C35 C 0.84982(18) 0.05904(14) 0.54894(13) 0.0269(5) Uani 1 1 d .
H35a H 0.8255 0.1030 0.5771 0.040 Uiso 1 1 calc R
H35b H 0.8875 0.0210 0.5862 0.040 Uiso 1 1 calc R
H35c H 0.7839 0.0353 0.5166 0.040 Uiso 1 1 calc R

loop_
_atom_site_aniso_label
_atom_site_aniso_U_11
_atom_site_aniso_U_22
_atom_site_aniso_U_33
_atom_site_aniso_U_23
_atom_site_aniso_U_13
_atom_site_aniso_U_12
Ti1 0.01390(19) 0.01647(19) 0.01460(19) -0.00144(14) 0.00093(14) 0.00159(14)
F1 0.0166(6) 0.0224(6) 0.0187(6) -0.0011(5) 0.0003(4) 0.0013(5)
O1 0.0163(7) 0.0226(8) 0.0154(7) 0.0007(6) -0.0021(5) -0.0001(6)
O2 0.0187(7) 0.0187(7) 0.0171(7) 0.0034(6) 0.0014(5) 0.0040(6)
O3 0.0182(7) 0.0180(7) 0.0172(7) -0.0023(6) 0.0001(5) -0.0002(6)
N1 0.0122(8) 0.0133(8) 0.0142(8) -0.0010(6) 0.0027(6) -0.0007(6)
N2 0.0125(8) 0.0160(9) 0.0158(8) -0.0006(7) -0.0016(6) -0.0010(6)
N3 0.0144(8) 0.0169(9) 0.0150(8) 0.0004(7) -0.0002(6) 0.0029(6)
N4 0.0192(8) 0.0170(9) 0.0186(8) -0.0046(7) 0.0029(7) -0.0012(7)
N5 0.0412(12) 0.0371(12) 0.0565(14) 0.0122(11) 0.0180(12) 0.0096(10)
C1 0.0144(9) 0.0149(10) 0.0154(10) -0.0007(8) 0.0018(8) -0.0004(8)
C2 0.0138(9) 0.0156(10) 0.0163(10) -0.0032(8) 0.0029(8) -0.0034(8)
C3 0.0136(9) 0.0223(11) 0.0206(10) 0.0003(9) 0.0016(8) -0.0005(8)
C4 0.0147(10) 0.0287(12) 0.0270(11) -0.0028(9) 0.0078(9) 0.0006(8)
C5 0.0241(11) 0.0325(13) 0.0173(10) -0.0017(9) 0.0083(9) -0.0035(9)
C6 0.0199(10) 0.0227(11) 0.0169(10) 0.0027(9) 0.0020(8) -0.0027(8)
C7 0.0124(9) 0.0157(10) 0.0192(10) -0.0016(8) 0.0030(8) -0.0032(8)
C8 0.0186(10) 0.0138(10) 0.0214(10) 0.0001(8) 0.0031(8) -0.0022(8)
C9 0.0202(10) 0.0158(10) 0.0244(11) -0.0024(9) 0.0026(8) -0.0031(8)
C10 0.0226(11) 0.0159(10) 0.0258(11) -0.0009(9) 0.0021(9) 0.0000(8)
C11 0.0258(11) 0.0200(11) 0.0275(11) 0.0017(9) 0.0058(9) -0.0037(9)
C12 0.0135(9) 0.0173(10) 0.0136(9) 0.0025(8) 0.0027(7) 0.0011(8)
C13 0.0139(9) 0.0157(10) 0.0144(9) 0.0019(8) 0.0058(8) -0.0013(8)
C14 0.0146(9) 0.0212(11) 0.0143(9) 0.0016(8) 0.0026(8) -0.0014(8)
C15 0.0223(10) 0.0234(11) 0.0157(10) -0.0030(8) 0.0040(8) -0.0054(9)
C16 0.0250(11) 0.0164(10) 0.0196(10) -0.0032(8) 0.0086(9) -0.0003(8)
C17 0.0188(10) 0.0196(11) 0.0173(10) 0.0017(8) 0.0055(8) 0.0048(8)
C18 0.0149(9) 0.0195(10) 0.0115(9) -0.0003(8) 0.0043(7) -0.0008(8)
C19 0.0139(10) 0.0225(11) 0.0229(11) -0.0033(9) 0.0022(8) -0.0006(8)
C20 0.0181(10) 0.0244(11) 0.0258(11) -0.0037(9) 0.0052(9) -0.0043(9)
C21 0.0186(10) 0.0265(12) 0.0252(11) -0.0023(9) 0.0010(9) -0.0034(9)
C22 0.0167(10) 0.0287(12) 0.0331(12) -0.0042(10) 0.0076(9) -0.0001(9)
C23 0.0130(9) 0.0161(10) 0.0173(10) -0.0032(8) 0.0023(8) 0.0000(8)
C24 0.0167(9) 0.0146(10) 0.0194(10) -0.0041(8) 0.0067(8) 0.0009(8)
C25 0.0235(11) 0.0196(11) 0.0237(11) -0.0001(9) 0.0039(9) -0.0007(9)
C26 0.0355(12) 0.0182(11) 0.0296(12) 0.0031(9) 0.0097(10) -0.0034(9)
C27 0.0301(12) 0.0210(11) 0.0324(12) -0.0063(10) 0.0116(10) -0.0098(9)
C28 0.0194(10) 0.0235(11) 0.0260(11) -0.0070(9) 0.0044(9) -0.0043(9)
C29 0.0173(10) 0.0160(10) 0.0185(10) -0.0048(8) 0.0061(8) 0.0008(8)
C30 0.0219(11) 0.0306(12) 0.0170(10) -0.0061(9) 0.0055(8) 0.0018(9)
C31 0.0238(11) 0.0427(14) 0.0198(11) -0.0053(10) 0.0068(9) 0.0096(10)
C32 0.0306(12) 0.0511(16) 0.0189(11) -0.0013(11) 0.0033(9) 0.0118(11)
C33 0.0608(18) 0.0516(17) 0.0335(14) -0.0262(13) 0.0221(13) -0.0223(14)
C34 0.0270(12) 0.0229(12) 0.0316(12) -0.0003(10) -0.0020(10) 0.0071(10)
C35 0.0246(11) 0.0297(12) 0.0246(11) -0.0049(10) 0.0000(9) 0.0010(9)

loop_
_atom_type_symbol
_atom_type_description
_atom_type_scat_dispersion_real
_atom_type_scat_dispersion_imag
_atom_type_scat_source
C C 0.0181 0.0091 'International Tables Vol C Tables 4.2.6.8 and 6.1.1.4'
H H 0.0000 0.0000 'International Tables Vol C Tables 4.2.6.8 and 6.1.1.4'
N N 0.0311 0.0180 'International Tables Vol C Tables 4.2.6.8 and 6.1.1.4'
O O 0.0492 0.0322 'International Tables Vol C Tables 4.2.6.8 and 6.1.1.4'
F F 0.0727 0.0534 'International Tables Vol C Tables 4.2.6.8 and 6.1.1.4'
Ti Ti 0.2191 1.8069 'International Tables Vol C Tables 4.2.6.8 and 6.1.1.4'

loop_
_geom_angle_atom_site_label_1
_geom_angle_atom_site_label_2
_geom_angle_atom_site_label_3
_geom_angle
O3 Ti1 F1 93.42(5)
O3 Ti1 O1 105.89(6)
F1 Ti1 O1 84.45(5)
O3 Ti1 O2 140.78(6)
F1 Ti1 O2 88.42(5)
O1 Ti1 O2 113.27(6)
O3 Ti1 N2 105.49(6)
F1 Ti1 N2 124.18(6)
O1 Ti1 N2 40.09(6)
O2 Ti1 N2 105.63(6)
O3 Ti1 N3 105.63(6)
F1 Ti1 N3 112.67(5)
O1 Ti1 N3 142.86(6)
O2 Ti1 N3 39.71(6)
N2 Ti1 N3 111.69(6)
N2 O1 Ti1 81.65(9)
N3 O2 Ti1 83.43(9)
N4 O3 Ti1 142.37(11)
C12 N1 C1 108.79(14)
C12 N1 C23 110.68(15)
C1 N1 C23 108.83(14)
O1 N2 C7 108.24(13)
O1 N2 C8 107.72(13)
C7 N2 C8 113.94(14)
O1 N2 Ti1 58.26(7)
C7 N2 Ti1 115.81(12)
C8 N2 Ti1 130.18(11)
O2 N3 C18 107.56(14)
O2 N3 C19 108.12(13)
C18 N3 C19 114.85(15)
O2 N3 Ti1 56.86(7)
C18 N3 Ti1 121.21(12)
C19 N3 Ti1 123.91(12)
O3 N4 C29 109.71(14)
O3 N4 C30 106.83(15)
C29 N4 C30 117.79(16)
N1 C1 C2 111.16(15)
C7 C2 C3 117.96(18)
C7 C2 C1 123.22(17)
C3 C2 C1 118.58(17)
C4 C3 C2 121.51(19)
C5 C4 C3 119.52(19)
C4 C5 C6 120.22(19)
C5 C6 C7 119.97(19)
C2 C7 C6 120.64(18)
C2 C7 N2 120.00(17)
C6 C7 N2 119.33(17)
C9 C8 C10 109.26(16)
C9 C8 C11 110.33(16)
C10 C8 C11 108.94(17)
C9 C8 N2 109.32(15)
C10 C8 N2 108.71(15)
C11 C8 N2 110.26(16)
N1 C12 C13 111.60(15)
C14 C13 C18 118.23(18)
C14 C13 C12 119.37(17)
C18 C13 C12 122.33(17)
C15 C14 C13 121.48(19)
C14 C15 C16 119.75(18)
C15 C16 C17 119.90(19)
C16 C17 C18 120.67(18)
C17 C18 C13 119.92(17)
C17 C18 N3 119.77(17)
C13 C18 N3 120.26(17)
C20 C19 C21 109.10(17)
C20 C19 C22 110.07(17)
C21 C19 C22 109.73(17)
C20 C19 N3 109.56(15)
C21 C19 N3 107.23(16)
C22 C19 N3 111.09(16)
N1 C23 C24 116.10(15)
C25 C24 C29 117.45(18)
C25 C24 C23 116.82(17)
C29 C24 C23 125.69(18)
C26 C25 C24 122.9(2)
C25 C26 C27 119.1(2)
C28 C27 C26 119.4(2)
C27 C28 C29 122.1(2)
C28 C29 C24 118.92(19)
C28 C29 N4 114.88(17)
C24 C29 N4 126.17(17)
N4 C30 C32 107.63(17)
N4 C30 C33 108.28(17)
C32 C30 C33 108.8(2)
N4 C30 C31 111.52(16)
C32 C30 C31 109.85(19)
C33 C30 C31 110.7(2)
N5 C34 C35 179.0(3)

loop_
_geom_bond_atom_site_label_1
_geom_bond_atom_site_label_2
_geom_bond_distance
Ti1 O3 1.8017(14)
Ti1 F1 1.8536(11)
Ti1 O1 1.8857(14)
Ti1 O2 1.8929(14)
Ti1 N2 2.1937(16)
Ti1 N3 2.2458(16)
O1 N2 1.4278(19)
O2 N3 1.444(2)
O3 N4 1.400(2)
N1 C12 1.474(2)
N1 C1 1.477(2)
N1 C23 1.480(2)
N2 C7 1.474(2)
N2 C8 1.537(2)
N3 C18 1.459(2)
N3 C19 1.532(2)
N4 C29 1.435(3)
N4 C30 1.516(3)
N5 C34 1.143(3)
C1 C2 1.511(3)
C2 C7 1.392(3)
C2 C3 1.400(3)
C3 C4 1.384(3)
C4 C5 1.382(3)
C5 C6 1.384(3)
C6 C7 1.396(3)
C8 C9 1.523(3)
C8 C10 1.529(3)
C8 C11 1.530(3)
C12 C13 1.507(3)
C13 C14 1.396(3)
C13 C18 1.401(3)
C14 C15 1.382(3)
C15 C16 1.382(3)
C16 C17 1.382(3)
C17 C18 1.393(3)
C19 C20 1.523(3)
C19 C21 1.528(3)
C19 C22 1.531(3)
C23 C24 1.513(3)
C24 C25 1.401(3)
C24 C29 1.409(3)
C25 C26 1.382(3)
C26 C27 1.385(3)
C27 C28 1.378(3)
C28 C29 1.401(3)
C30 C32 1.518(3)
C30 C33 1.519(3)
C30 C31 1.528(3)
C34 C35 1.452(3)
